data_4037540
loop_
_publ_author_name
'Gupta, Ekta'
'Nair, Sindoori R.'
'Kant, Ruchir'
'Mohanan, Kishor'

_publ_section_title
;
 Additive-Free Three-Component Synthesis of Spiro-isoxazolidine-oxindoles
 Employing Trifluorodiazoethane.
;
_journal_issue 23
_journal_name_full 'The Journal of organic chemistry'
_journal_page_first 14811
_journal_page_last 14819
_journal_paper_doi 10.1021/acs.joc.8b02504
_journal_volume 83
_journal_year 2018
_chemical_compound_source 'see text'
_chemical_formula_moiety 'C27 H23 F3 N2 O3'
_chemical_formula_sum 'C27 H23 F3 N2 O3'
_chemical_formula_weight 480.47
_space_group_IT_number 14
_space_group_name_Hall '-P 2yn'
_space_group_name_H-M_alt 'P 1 21/n 1'
_symmetry_cell_setting monoclinic
_symmetry_Int_Tables_number 14
_symmetry_space_group_name_Hall '-P 2yn'
_symmetry_space_group_name_H-M 'P 1 21/n 1'
_atom_sites_solution_hydrogens geom
_atom_sites_solution_primary direct
_atom_sites_solution_secondary difmap
_cell_angle_alpha 90
_cell_angle_beta 108.592(15)
_cell_angle_gamma 90
_cell_formula_units_Z 4
_cell_length_a 9.3196(14)
_cell_length_b 25.211(3)
_cell_length_c 10.6153(13)
_cell_measurement_reflns_used 233
_cell_measurement_temperature 293(2)
_cell_measurement_theta_max 25.4
_cell_measurement_theta_min 3.1
_cell_volume 2364.0(6)
_computing_cell_refinement
;
CrystalClear-SM Expert 2.1 b24 (Rigaku, 2012)
;
_computing_data_collection
;
CrystalClear-SM Expert 2.1 b24 (Rigaku, 2012)
;
_computing_data_reduction
;
CrystalClear-SM Expert 2.1 b24 (Rigaku, 2012)
;
_computing_molecular_graphics 'SHELXTL (Bruker, 1997)'
_computing_publication_material 'PLATON (Spek, 2003)'
_computing_structure_refinement 'SHELXL-97 (Sheldrick, 1997)'
_computing_structure_solution 'SHELXS-97 (Sheldrick, 1990)'
_diffrn_ambient_temperature 293(2)
_diffrn_detector CCD
_diffrn_detector_area_resol_mean 28.5714
_diffrn_measured_fraction_theta_full 0.920
_diffrn_measured_fraction_theta_max 0.920
_diffrn_measurement_device
;
AFC12 (Right): Kappa 3 circle
;
_diffrn_measurement_device_type
;
Rigaku Saturn724+ (4x4 bin mode)
;
_diffrn_measurement_method 'profile data from \w-scans'
_diffrn_measurement_specimen_support Fiber
_diffrn_radiation_monochromator Confocal
_diffrn_radiation_type 'Mo K\a'
_diffrn_radiation_wavelength 0.71075
_diffrn_reflns_av_R_equivalents 0.0974
_diffrn_reflns_av_sigmaI/netI 0.1260
_diffrn_reflns_limit_h_max 10
_diffrn_reflns_limit_h_min -13
_diffrn_reflns_limit_k_max 35
_diffrn_reflns_limit_k_min -25
_diffrn_reflns_limit_l_max 15
_diffrn_reflns_limit_l_min -15
_diffrn_reflns_number 25138
_diffrn_reflns_theta_full 31.53
_diffrn_reflns_theta_max 31.53
_diffrn_reflns_theta_min 1.62
_diffrn_source MicroMax003_Mo
_diffrn_source_current 0.6
_diffrn_source_power 0.0
_diffrn_source_voltage 50.0
_exptl_absorpt_coefficient_mu 0.104
_exptl_absorpt_correction_T_max 0.994
_exptl_absorpt_correction_T_min 0.984
_exptl_absorpt_correction_type multi-scan
_exptl_absorpt_process_details 'REQAB (Rigaku, 1998)'
_exptl_crystal_colour Colorless
_exptl_crystal_density_diffrn 1.350
_exptl_crystal_density_method 'Not Measured'
_exptl_crystal_description block
_exptl_crystal_F_000 1000
_exptl_crystal_size_max 0.150
_exptl_crystal_size_mid 0.080
_exptl_crystal_size_min 0.060
_refine_diff_density_max 0.782
_refine_diff_density_min -0.652
_refine_diff_density_rms 0.230
_refine_ls_extinction_coef 0.088(9)
_refine_ls_extinction_expression Fc^*^=kFc[1+0.001xFc^2^\l^3^/sin(2\q)]^-1/4^
_refine_ls_extinction_method SHELXL
_refine_ls_goodness_of_fit_ref 0.929
_refine_ls_hydrogen_treatment mixed
_refine_ls_matrix_type full
_refine_ls_number_parameters 324
_refine_ls_number_reflns 7253
_refine_ls_number_restraints 0
_refine_ls_restrained_S_all 0.929
_refine_ls_R_factor_all 0.2677
_refine_ls_R_factor_gt 0.1063
_refine_ls_shift/su_max 0.000
_refine_ls_shift/su_mean 0.000
_refine_ls_structure_factor_coef Fsqd
_refine_ls_weighting_details 'calc w=1/[\s^2^(Fo^2^)+(0.1932P)^2^+0.0000P] where P=(Fo^2^+2Fc^2^)/3'
_refine_ls_weighting_scheme calc
_refine_ls_wR_factor_gt 0.2524
_refine_ls_wR_factor_ref 0.3931
_reflns_number_gt 2157
_reflns_number_total 7253
_reflns_threshold_expression >2sigma(I)
_cod_data_source_file jo8b02504_si_002.cif
_cod_data_source_block xxx
_cod_depositor_comments
;
The following automatic conversions were performed:

data item '_exptl_absorpt_correction_type' value 'Multi-scan' was
changed to 'multi-scan' in accordance with the
/home/saulius/struct/COD-crude-data/automatic-downloads/DataCite-retrospective/ACS/depositions/lib/dictionaries/cif_core.dic
dictionary named 'cif_core.dic' version 2.4.2 last updated on
2011-04-26.

data item '_symmetry_cell_setting' value 'Monoclinic' was changed to
'monoclinic' in accordance with the
/home/saulius/struct/COD-crude-data/automatic-downloads/DataCite-retrospective/ACS/depositions/lib/dictionaries/cif_core.dic
dictionary named 'cif_core.dic' version 2.4.2 last updated on
2011-04-26.

Automatic conversion script
Id: cif_fix_values 6909 2019-04-08 15:41:33Z antanas 
;
_cod_original_sg_symbol_H-M 'P 21/n'
_cod_database_code 4037540

loop_
_symmetry_equiv_pos_site_id
_symmetry_equiv_pos_as_xyz
1 x,y,z
2 1/2-x,1/2+y,1/2-z
3 -x,-y,-z
4 1/2+x,1/2-y,1/2+z

loop_
_atom_site_aniso_label
_atom_site_aniso_U_11
_atom_site_aniso_U_22
_atom_site_aniso_U_33
_atom_site_aniso_U_23
_atom_site_aniso_U_13
_atom_site_aniso_U_12
F1 0.072(2) 0.130(3) 0.102(2) 0.0096(18) -0.0147(17) -0.0259(18)
F2 0.078(2) 0.104(2) 0.0932(19) 0.0113(16) 0.0134(16) 0.0165(16)
F3 0.102(2) 0.147(3) 0.0589(15) 0.0215(16) 0.0147(15) -0.008(2)
O1 0.070(2) 0.0615(18) 0.084(2) -0.0187(14) 0.0190(16) -0.0048(15)
O2 0.0644(19) 0.0712(18) 0.0608(16) -0.0159(13) 0.0228(14) -0.0138(14)
O3 0.093(3) 0.100(2) 0.081(2) -0.0238(18) 0.0416(19) -0.010(2)
N1 0.062(2) 0.057(2) 0.0559(19) -0.0114(15) 0.0052(18) -0.0032(17)
N2 0.064(2) 0.067(2) 0.0528(18) -0.0102(15) 0.0144(16) -0.0128(17)
C1 0.065(3) 0.062(2) 0.065(2) -0.0060(19) 0.000(2) -0.005(2)
C2 0.072(3) 0.067(3) 0.075(3) -0.001(2) 0.006(2) 0.003(2)
C3 0.077(3) 0.053(2) 0.071(3) 0.002(2) 0.024(2) 0.003(2)
C4 0.068(3) 0.057(2) 0.057(2) -0.0055(18) 0.015(2) -0.005(2)
C5 0.051(2) 0.059(2) 0.055(2) -0.0025(17) 0.0127(18) -0.0017(18)
C6 0.054(2) 0.058(2) 0.058(2) -0.0080(17) 0.0153(18) -0.0092(19)
C7 0.060(3) 0.057(2) 0.058(2) -0.0086(18) 0.017(2) -0.008(2)
C8 0.060(3) 0.050(2) 0.055(2) 0.0005(16) 0.0117(19) -0.0061(18)
C9 0.056(2) 0.063(2) 0.056(2) -0.0055(17) 0.0113(19) -0.0025(19)
C10 0.053(2) 0.062(2) 0.055(2) -0.0027(17) 0.0147(18) -0.0046(18)
C11 0.062(3) 0.068(2) 0.056(2) -0.0013(19) 0.0159(19) -0.003(2)
C12 0.060(3) 0.081(3) 0.058(2) 0.011(2) 0.019(2) -0.002(2)
C13 0.069(3) 0.078(3) 0.077(3) 0.014(2) 0.011(2) -0.009(2)
C14 0.111(5) 0.086(3) 0.085(3) 0.008(3) 0.031(3) -0.032(3)
C15 0.079(4) 0.148(6) 0.074(3) 0.009(4) 0.025(3) -0.040(4)
C16 0.053(3) 0.173(7) 0.085(4) 0.006(4) 0.028(3) -0.019(4)
C17 0.073(3) 0.108(4) 0.074(3) -0.002(3) 0.030(3) 0.008(3)
C18 0.048(2) 0.065(2) 0.064(2) -0.0033(19) 0.0150(19) -0.0073(18)
C19 0.077(3) 0.073(3) 0.068(3) -0.001(2) 0.024(2) -0.006(2)
C20 0.110(5) 0.085(3) 0.083(3) 0.009(3) 0.038(3) 0.000(3)
C21 0.116(5) 0.064(3) 0.110(4) -0.001(3) 0.046(3) -0.009(3)
C22 0.088(4) 0.078(3) 0.099(4) -0.027(3) 0.034(3) -0.025(3)
C23 0.082(3) 0.070(3) 0.070(3) -0.013(2) 0.013(2) -0.017(2)
C24 0.110(5) 0.250(9) 0.105(4) -0.032(5) 0.036(4) -0.102(6)
C25 0.067(3) 0.083(3) 0.070(3) 0.002(2) 0.006(2) -0.007(3)
C26 0.097(4) 0.071(3) 0.094(3) -0.005(2) 0.021(3) 0.009(3)
C27 0.082(4) 0.075(3) 0.116(4) -0.002(3) -0.014(3) -0.002(3)

loop_
_atom_site_label
_atom_site_type_symbol
_atom_site_thermal_displace_type
_atom_site_fract_x
_atom_site_fract_y
_atom_site_fract_z
_atom_site_occupancy
_atom_site_U_iso_or_equiv
_atom_site_calc_flag
_atom_site_refinement_flags
F1 F Uani 1.1698(3) 0.12535(13) 0.5455(3) 1.000 0.1114(14) . .
F2 F Uani 1.0894(3) 0.05031(12) 0.4609(3) 1.000 0.0950(11) . .
F3 F Uani 1.0070(4) 0.08314(13) 0.6101(3) 1.000 0.1052(13) . .
O1 O Uani 0.7069(4) 0.01020(11) 0.1070(3) 1.000 0.0732(11) . .
O2 O Uani 0.8646(3) 0.10956(11) 0.1713(3) 1.000 0.0648(10) . .
O3 O Uani 0.6635(4) 0.12628(14) 0.4929(3) 1.000 0.0881(14) . .
N1 N Uani 0.5060(4) 0.06788(13) 0.0404(3) 1.000 0.0615(11) . .
N2 N Uani 0.9634(4) 0.13799(13) 0.2837(3) 1.000 0.0623(11) . .
C1 C Uani 0.3386(5) 0.14600(16) 0.0278(4) 1.000 0.0689(14) . .
C2 C Uani 0.3347(6) 0.19683(16) 0.0768(4) 1.000 0.0755(17) . .
C3 C Uani 0.4607(5) 0.22115(15) 0.1655(4) 1.000 0.0669(16) . .
C4 C Uani 0.5965(5) 0.19348(14) 0.2088(4) 1.000 0.0618(14) . .
C5 C Uani 0.6044(4) 0.14242(15) 0.1609(4) 1.000 0.0560(12) . .
C6 C Uani 0.7244(5) 0.10047(15) 0.1977(4) 1.000 0.0573(12) . .
C7 C Uani 0.6477(5) 0.05290(16) 0.1094(4) 1.000 0.0588(14) . .
C8 C Uani 0.4753(5) 0.12009(14) 0.0711(4) 1.000 0.0566(14) . .
C9 C Uani 0.9185(5) 0.12262(15) 0.3990(4) 1.000 0.0599(12) . .
C10 C Uani 0.7832(5) 0.08609(16) 0.3484(4) 1.000 0.0573(12) . .
C11 C Uani 0.6593(5) 0.09136(16) 0.4126(4) 1.000 0.0627(14) . .
C12 C Uani 0.5282(5) 0.05453(18) 0.3625(4) 1.000 0.0663(16) . .
C13 C Uani 0.5494(6) 0.00148(19) 0.3398(4) 1.000 0.0776(17) . .
C14 C Uani 0.4244(8) -0.0301(2) 0.2797(5) 1.000 0.094(2) . .
C15 C Uani 0.2786(7) -0.0098(3) 0.2371(5) 1.000 0.100(3) . .
C16 C Uani 0.2609(7) 0.0424(4) 0.2621(5) 1.000 0.102(3) . .
C17 C Uani 0.3826(6) 0.0741(2) 0.3250(5) 1.000 0.0835(19) . .
C18 C Uani 0.9742(4) 0.19249(15) 0.2552(4) 1.000 0.0597(12) . .
C19 C Uani 0.9351(5) 0.20982(18) 0.1244(4) 1.000 0.0725(17) . .
C20 C Uani 0.9500(7) 0.2625(2) 0.0976(5) 1.000 0.091(2) . .
C21 C Uani 1.0080(7) 0.2986(2) 0.1977(6) 1.000 0.094(2) . .
C22 C Uani 1.0500(6) 0.2809(2) 0.3276(6) 1.000 0.087(2) . .
C23 C Uani 1.0334(5) 0.22834(17) 0.3567(4) 1.000 0.0767(17) . .
C24 C Uani 0.1440(9) -0.0438(4) 0.1656(7) 1.000 0.155(4) . .
C25 C Uani 1.0463(6) 0.0956(2) 0.5020(5) 1.000 0.0771(17) . .
C26 C Uani 0.4488(6) 0.27611(19) 0.2175(5) 1.000 0.0896(19) . .
C27 C Uani 0.1977(6) 0.11938(19) -0.0622(6) 1.000 0.102(2) . .
H1A H Uiso 0.444(6) 0.0470(19) -0.009(5) 1.000 0.088(16) . .
H2 H Uiso 0.24390 0.21550 0.04920 1.000 0.0910 calc R
H4 H Uiso 0.68150 0.20890 0.26930 1.000 0.0740 calc R
H9 H Uiso 0.88870 0.15440 0.43790 1.000 0.0720 calc R
H10 H Uiso 0.81920 0.04930 0.35780 1.000 0.0690 calc R
H13 H Uiso 0.64640 -0.01280 0.36450 1.000 0.0930 calc R
H14 H Uiso 0.43880 -0.06600 0.26760 1.000 0.1130 calc R
H17 H Uiso 0.36650 0.10940 0.34260 1.000 0.1000 calc R
H18 H Uiso 0.16410 0.05690 0.23600 1.000 0.1230 calc R
H19 H Uiso 0.89890 0.18580 0.05500 1.000 0.0870 calc R
H20 H Uiso 0.92030 0.27400 0.00970 1.000 0.1090 calc R
H21 H Uiso 1.01860 0.33410 0.17860 1.000 0.1130 calc R
H22 H Uiso 1.09010 0.30480 0.39670 1.000 0.1050 calc R
H23 H Uiso 1.06220 0.21710 0.44470 1.000 0.0920 calc R
H24A H Uiso 0.06040 -0.03500 0.19600 1.000 0.2320 calc R
H24B H Uiso 0.16970 -0.08050 0.18370 1.000 0.2320 calc R
H24C H Uiso 0.11640 -0.03760 0.07170 1.000 0.2320 calc R
H26A H Uiso 0.44900 0.27380 0.30780 1.000 0.1340 calc R
H26B H Uiso 0.35640 0.29240 0.16390 1.000 0.1340 calc R
H26C H Uiso 0.53340 0.29710 0.21380 1.000 0.1340 calc R
H27A H Uiso 0.20470 0.11650 -0.15020 1.000 0.1530 calc R
H27B H Uiso 0.11040 0.14010 -0.06480 1.000 0.1530 calc R
H27C H Uiso 0.18850 0.08460 -0.02880 1.000 0.1530 calc R

loop_
_atom_type_symbol
_atom_type_description
_atom_type_scat_dispersion_real
_atom_type_scat_dispersion_imag
_atom_type_scat_source
O O 0.0106 0.0060 'International Tables Vol C Tables 4.2.6.8 and 6.1.1.4'
N N 0.0061 0.0033 'International Tables Vol C Tables 4.2.6.8 and 6.1.1.4'
F F 0.0171 0.0103 'International Tables Vol C Tables 4.2.6.8 and 6.1.1.4'
H H 0.0000 0.0000 'International Tables Vol C Tables 4.2.6.8 and 6.1.1.4'
C C 0.0033 0.0016 'International Tables Vol C Tables 4.2.6.8 and 6.1.1.4'

loop_
_geom_angle_atom_site_label_1
_geom_angle_atom_site_label_2
_geom_angle_atom_site_label_3
_geom_angle
_geom_angle_publ_flag
N2 O2 C6 107.3(3) yes
C7 N1 C8 111.9(3) yes
O2 N2 C9 106.4(3) yes
O2 N2 C18 112.0(3) yes
C9 N2 C18 119.5(3) yes
C7 N1 H1A 122(4) no
C8 N1 H1A 126(4) no
C8 C1 C27 121.7(4) no
C2 C1 C8 116.5(4) no
C2 C1 C27 121.7(4) no
C1 C2 C3 122.9(5) no
C2 C3 C26 120.5(4) no
C4 C3 C26 120.4(4) no
C2 C3 C4 119.1(4) no
C3 C4 C5 119.4(4) no
C4 C5 C8 119.2(4) no
C4 C5 C6 132.7(4) no
C6 C5 C8 107.7(3) no
O2 C6 C10 101.1(3) yes
C5 C6 C7 103.1(3) no
O2 C6 C7 106.1(3) yes
C7 C6 C10 112.6(3) no
C5 C6 C10 114.9(4) no
O2 C6 C5 119.0(3) yes
O1 C7 N1 127.7(4) yes
N1 C7 C6 107.2(3) yes
O1 C7 C6 125.0(4) yes
N1 C8 C5 110.0(4) yes
N1 C8 C1 127.1(4) yes
C1 C8 C5 122.9(4) no
N2 C9 C25 110.9(4) yes
N2 C9 C10 107.0(3) yes
C10 C9 C25 111.1(4) no
C9 C10 C11 116.9(3) no
C6 C10 C9 101.7(3) no
C6 C10 C11 111.7(4) no
O3 C11 C12 122.7(4) yes
O3 C11 C10 121.1(4) yes
C10 C11 C12 116.0(4) no
C11 C12 C17 120.0(4) no
C11 C12 C13 121.2(4) no
C13 C12 C17 118.5(5) no
C12 C13 C14 119.3(5) no
C13 C14 C15 122.0(5) no
C14 C15 C16 117.4(6) no
C14 C15 C24 121.7(7) no
C16 C15 C24 120.9(7) no
C15 C16 C17 121.6(6) no
C12 C17 C16 121.1(6) no
C19 C18 C23 119.1(4) no
N2 C18 C23 120.4(4) yes
N2 C18 C19 120.3(4) yes
C18 C19 C20 120.0(4) no
C19 C20 C21 121.4(5) no
C20 C21 C22 118.4(5) no
C21 C22 C23 121.1(5) no
C18 C23 C22 120.0(4) no
F1 C25 F3 106.0(4) yes
F1 C25 C9 113.3(4) yes
F2 C25 C9 113.8(4) yes
F3 C25 C9 111.0(5) yes
F2 C25 F3 105.8(4) yes
F1 C25 F2 106.3(4) yes
C1 C2 H2 119.00 no
C3 C2 H2 118.00 no
C3 C4 H4 120.00 no
C5 C4 H4 120.00 no
N2 C9 H9 109.00 no
C10 C9 H9 109.00 no
C25 C9 H9 109.00 no
C6 C10 H10 109.00 no
C9 C10 H10 109.00 no
C11 C10 H10 109.00 no
C12 C13 H13 120.00 no
C14 C13 H13 120.00 no
C13 C14 H14 119.00 no
C15 C14 H14 119.00 no
C15 C16 H18 119.00 no
C17 C16 H18 119.00 no
C12 C17 H17 119.00 no
C16 C17 H17 120.00 no
C18 C19 H19 120.00 no
C20 C19 H19 120.00 no
C19 C20 H20 119.00 no
C21 C20 H20 119.00 no
C20 C21 H21 121.00 no
C22 C21 H21 121.00 no
C21 C22 H22 119.00 no
C23 C22 H22 119.00 no
C18 C23 H23 120.00 no
C22 C23 H23 120.00 no
C15 C24 H24A 109.00 no
C15 C24 H24B 109.00 no
C15 C24 H24C 110.00 no
H24A C24 H24B 109.00 no
H24A C24 H24C 110.00 no
H24B C24 H24C 109.00 no
C3 C26 H26A 109.00 no
C3 C26 H26B 109.00 no
C3 C26 H26C 110.00 no
H26A C26 H26B 109.00 no
H26A C26 H26C 110.00 no
H26B C26 H26C 109.00 no
C1 C27 H27A 109.00 no
C1 C27 H27B 110.00 no
C1 C27 H27C 110.00 no
H27A C27 H27B 109.00 no
H27A C27 H27C 109.00 no
H27B C27 H27C 109.00 no

loop_
_geom_bond_atom_site_label_1
_geom_bond_atom_site_label_2
_geom_bond_distance
_geom_bond_publ_flag
F1 C25 1.327(6) yes
F2 C25 1.329(6) yes
F3 C25 1.348(6) yes
O1 C7 1.214(5) yes
O2 N2 1.444(4) yes
O2 C6 1.439(6) yes
O3 C11 1.217(5) yes
N1 C7 1.344(6) yes
N1 C8 1.407(5) yes
N2 C9 1.466(5) yes
N2 C18 1.417(5) yes
N1 H1A 0.83(5) no
C1 C8 1.374(6) no
C1 C27 1.512(7) no
C1 C2 1.388(6) no
C2 C3 1.392(6) no
C3 C4 1.389(6) no
C3 C26 1.509(6) no
C4 C5 1.395(5) no
C5 C8 1.394(6) no
C5 C6 1.498(6) no
C6 C7 1.549(6) no
C6 C10 1.559(6) no
C9 C10 1.515(6) no
C9 C25 1.499(7) no
C10 C11 1.522(7) no
C11 C12 1.491(6) no
C12 C17 1.378(7) no
C12 C13 1.384(7) no
C13 C14 1.387(8) no
C14 C15 1.386(10) no
C15 C16 1.363(12) no
C15 C24 1.509(11) no
C16 C17 1.374(9) no
C18 C23 1.380(6) no
C18 C19 1.389(6) no
C19 C20 1.375(7) no
C20 C21 1.372(8) no
C21 C22 1.382(8) no
C22 C23 1.381(7) no
C2 H2 0.9300 no
C4 H4 0.9300 no
C9 H9 0.9800 no
C10 H10 0.9800 no
C13 H13 0.9300 no
C14 H14 0.9300 no
C16 H18 0.9300 no
C17 H17 0.9300 no
C19 H19 0.9300 no
C20 H20 0.9300 no
C21 H21 0.9300 no
C22 H22 0.9300 no
C23 H23 0.9300 no
C24 H24A 0.9600 no
C24 H24B 0.9600 no
C24 H24C 0.9600 no
C26 H26A 0.9600 no
C26 H26B 0.9600 no
C26 H26C 0.9600 no
C27 H27A 0.9600 no
C27 H27B 0.9600 no
C27 H27C 0.9600 no

loop_
_geom_contact_atom_site_label_1
_geom_contact_atom_site_label_2
_geom_contact_distance
_geom_contact_site_symmetry_2
_geom_contact_publ_flag
F1 N2 2.849(4) . no
F1 C23 3.279(5) . no
F2 N2 2.897(4) . no
F2 C16 3.033(7) 1_655 no
F3 C11 3.257(6) . no
F3 C24 3.282(9) 3_656 no
F1 H23 2.6100 . no
F2 H18 2.7000 1_655 no
F2 H13 2.7400 3_756 no
F2 H10 2.4000 . no
F3 H10 2.8200 . no
F3 H27A 2.7500 1_656 no
F3 H24A 2.6300 3_656 no
O1 O2 2.874(4) . no
O1 C13 3.259(6) . no
O1 N1 2.878(5) 3_655 no
O2 O1 2.874(4) . no
O3 C5 3.414(5) . no
O3 C4 3.340(5) . no
O1 H1A 2.05(5) 3_655 no
O1 H27C 2.8000 3_655 no
O1 H10 2.7200 . no
O2 H19 2.3600 . no
O3 H9 2.4600 . no
O3 H17 2.7500 . no
O3 H21 2.9000 4_455 no
N1 C12 3.376(5) . no
N1 O1 2.878(5) 3_655 no
N2 F2 2.897(4) . no
N2 F1 2.849(4) . no
N1 H27C 2.8400 . no
N2 H18 2.9200 1_655 no
C1 C17 3.547(7) . no
C4 O3 3.340(5) . no
C4 C9 3.523(6) . no
C4 C11 3.293(6) . no
C4 C18 3.395(6) . no
C4 C19 3.568(7) . no
C5 O3 3.414(5) . no
C5 C12 3.311(6) . no
C5 C17 3.545(7) . no
C5 C18 3.503(6) . no
C6 C13 3.568(7) . no
C7 C13 3.151(6) . no
C7 C12 3.220(6) . no
C8 C17 3.292(7) . no
C8 C11 3.556(6) . no
C8 C12 3.402(6) . no
C9 C4 3.523(6) . no
C11 C8 3.556(6) . no
C11 F3 3.257(6) . no
C11 C4 3.293(6) . no
C12 C8 3.402(6) . no
C12 C7 3.220(6) . no
C12 C5 3.311(6) . no
C12 N1 3.376(5) . no
C13 C6 3.568(7) . no
C13 C7 3.151(6) . no
C13 O1 3.259(6) . no
C16 F2 3.033(7) 1_455 no
C17 C8 3.292(7) . no
C17 C5 3.545(7) . no
C17 C1 3.547(7) . no
C18 C4 3.395(6) . no
C18 C5 3.503(6) . no
C19 C4 3.568(7) . no
C23 F1 3.279(5) . no
C24 F3 3.282(9) 3_656 no
C24 C27 3.570(11) 3_555 no
C27 C24 3.570(11) 3_555 no
C5 H22 3.0700 4_454 no
C7 H1A 2.76(5) 3_655 no
C8 H22 3.0700 4_454 no
C9 H23 2.7000 . no
C9 H4 3.0900 . no
C10 H13 2.8300 . no
C13 H10 2.7400 . no
C18 H4 2.8100 . no
C23 H9 2.6000 . no
C27 H1A 2.84(5) . no
H1A C27 2.84(5) . no
H1A H27C 2.5100 . no
H1A O1 2.05(5) 3_655 no
H1A C7 2.76(5) 3_655 no
H1A H1A 2.57(7) 3_655 no
H2 H26B 2.3500 . no
H2 H27B 2.3800 . no
H4 C9 3.0900 . no
H4 C18 2.8100 . no
H4 H9 2.5700 . no
H4 H26C 2.5800 . no
H9 O3 2.4600 . no
H9 C23 2.6000 . no
H9 H4 2.5700 . no
H9 H23 2.2500 . no
H10 F2 2.4000 . no
H10 F3 2.8200 . no
H10 O1 2.7200 . no
H10 C13 2.7400 . no
H10 H13 2.2600 . no
H13 C10 2.8300 . no
H13 H10 2.2600 . no
H13 F2 2.7400 3_756 no
H14 H24B 2.4100 . no
H14 H21 2.5900 2_645 no
H17 O3 2.7500 . no
H18 F2 2.7000 1_455 no
H18 N2 2.9200 1_455 no
H18 H24A 2.4900 . no
H19 O2 2.3600 . no
H20 H26A 2.5500 4_554 no
H21 H14 2.5900 2_655 no
H21 O3 2.9000 4_554 no
H22 C5 3.0700 4_555 no
H22 C8 3.0700 4_555 no
H23 F1 2.6100 . no
H23 C9 2.7000 . no
H23 H9 2.2500 . no
H24A H18 2.4900 . no
H24A F3 2.6300 3_656 no
H24B H14 2.4100 . no
H26A H20 2.5500 4_455 no
H26B H2 2.3500 . no
H26C H4 2.5800 . no
H27A F3 2.7500 1_454 no
H27B H2 2.3800 . no
H27C N1 2.8400 . no
H27C H1A 2.5100 . no
H27C O1 2.8000 3_655 no

loop_
_geom_hbond_atom_site_label_D
_geom_hbond_atom_site_label_H
_geom_hbond_atom_site_label_A
_geom_hbond_distance_DH
_geom_hbond_distance_HA
_geom_hbond_distance_DA
_geom_hbond_angle_DHA
_geom_hbond_site_symmetry_A
_geom_hbond_publ_flag
N1 H1A O1 0.83(5) 2.05(5) 2.878(5) 172(6) 3_655 yes
C9 H9 O3 0.9800 2.4600 2.857(6) 104.00 . yes
C10 H10 F2 0.9800 2.4000 2.865(6) 108.00 . yes
C19 H19 O2 0.9300 2.3600 2.698(5) 101.00 . yes

loop_
_geom_torsion_atom_site_label_1
_geom_torsion_atom_site_label_2
_geom_torsion_atom_site_label_3
_geom_torsion_atom_site_label_4
_geom_torsion
_geom_torsion_publ_flag
C6 O2 N2 C9 28.3(4) no
C6 O2 N2 C18 -104.1(4) no
N2 O2 C6 C5 86.4(4) no
N2 O2 C6 C7 -158.1(3) no
N2 O2 C6 C10 -40.5(3) no
C7 N1 C8 C5 2.7(5) no
C8 N1 C7 C6 -0.4(5) no
C8 N1 C7 O1 178.5(4) no
C7 N1 C8 C1 -173.8(4) no
C9 N2 C18 C19 -145.0(4) no
C18 N2 C9 C25 -113.7(4) no
O2 N2 C18 C23 164.9(4) no
O2 N2 C18 C19 -19.6(5) no
O2 N2 C9 C25 118.3(4) no
O2 N2 C9 C10 -3.0(4) no
C9 N2 C18 C23 39.5(6) no
C18 N2 C9 C10 125.0(4) no
C27 C1 C2 C3 176.4(4) no
C2 C1 C8 N1 177.1(4) no
C27 C1 C8 N1 0.5(7) no
C8 C1 C2 C3 -0.2(7) no
C27 C1 C8 C5 -175.7(4) no
C2 C1 C8 C5 0.9(6) no
C1 C2 C3 C26 -178.8(4) no
C1 C2 C3 C4 -0.8(7) no
C2 C3 C4 C5 1.1(6) no
C26 C3 C4 C5 179.1(4) no
C3 C4 C5 C8 -0.4(6) no
C3 C4 C5 C6 -172.0(4) no
C6 C5 C8 N1 -3.9(5) no
C6 C5 C8 C1 172.9(4) no
C4 C5 C8 C1 -0.6(6) no
C8 C5 C6 C7 3.4(4) no
C8 C5 C6 C10 -119.4(4) no
C4 C5 C8 N1 -177.3(4) no
C8 C5 C6 O2 120.5(4) no
C4 C5 C6 C7 175.7(4) no
C4 C5 C6 O2 -67.2(6) no
C4 C5 C6 C10 52.8(6) no
C5 C6 C10 C9 -93.0(4) no
C5 C6 C10 C11 32.5(5) no
O2 C6 C10 C11 162.1(3) no
O2 C6 C7 O1 53.4(5) no
C7 C6 C10 C9 149.4(4) no
C5 C6 C7 O1 179.3(4) no
C7 C6 C10 C11 -85.1(4) no
O2 C6 C7 N1 -127.8(4) no
O2 C6 C10 C9 36.6(4) no
C10 C6 C7 N1 122.5(4) no
C5 C6 C7 N1 -1.9(4) no
C10 C6 C7 O1 -56.4(6) no
C25 C9 C10 C6 -141.9(4) no
N2 C9 C25 F2 -63.0(5) no
C25 C9 C10 C11 96.2(5) no
N2 C9 C25 F1 58.6(5) no
N2 C9 C10 C11 -142.6(4) no
C10 C9 C25 F3 -63.4(5) no
N2 C9 C25 F3 177.8(3) no
C10 C9 C25 F1 177.4(4) no
C10 C9 C25 F2 55.8(6) no
N2 C9 C10 C6 -20.7(4) no
C6 C10 C11 C12 64.2(5) no
C9 C10 C11 O3 5.9(6) no
C6 C10 C11 O3 -110.7(4) no
C9 C10 C11 C12 -179.2(4) no
C10 C11 C12 C17 -130.0(4) no
O3 C11 C12 C13 -141.9(4) no
O3 C11 C12 C17 44.8(6) no
C10 C11 C12 C13 43.3(5) no
C17 C12 C13 C14 0.4(7) no
C11 C12 C17 C16 171.2(5) no
C11 C12 C13 C14 -173.0(4) no
C13 C12 C17 C16 -2.3(7) no
C12 C13 C14 C15 2.4(8) no
C13 C14 C15 C16 -3.1(8) no
C13 C14 C15 C24 176.9(5) no
C24 C15 C16 C17 -178.8(6) no
C14 C15 C16 C17 1.1(8) no
C15 C16 C17 C12 1.6(8) no
N2 C18 C19 C20 -178.1(5) no
C23 C18 C19 C20 -2.6(7) no
N2 C18 C23 C22 177.0(4) no
C19 C18 C23 C22 1.4(7) no
C18 C19 C20 C21 2.3(9) no
C19 C20 C21 C22 -0.8(10) no
C20 C21 C22 C23 -0.4(9) no
C21 C22 C23 C18 0.1(8) no
